data_2229624
loop_
_publ_author_name
'Saraswathi, B. S.'
'Foro, Sabine'
'Gowda, B. Thimme'

_publ_section_title
;
 <i>N</i>,<i>N</i>'-Bis(3-chlorophenyl)succinamide
;
_journal_coeditor_code DS2100
_journal_issue 4
_journal_name_full 'Acta Crystallographica Section E'
_journal_page_first o966
_journal_paper_doi 10.1107/S1600536811010440
_journal_volume 67
_journal_year 2011
_chemical_formula_moiety 'C16 H14 Cl2 N2 O2'
_chemical_formula_sum 'C16 H14 Cl2 N2 O2'
_chemical_formula_weight 337.19
_chemical_name_common
;
<i>N</i>,<i>N</i>'-Bis(3-chlorophenyl)succinamide
;
_chemical_name_systematic
;
<i>N</i>,<i>N</i>'-Bis(3-chlorophenyl)butanediamide
;
_space_group_IT_number 14
_symmetry_cell_setting monoclinic
_symmetry_space_group_name_Hall '-P 2ybc'
_symmetry_space_group_name_H-M 'P 1 21/c 1'
_atom_sites_solution_hydrogens geom
_atom_sites_solution_primary direct
_atom_sites_solution_secondary difmap
_audit_creation_method SHELXL-97
_cell_angle_alpha 90.00
_cell_angle_beta 91.319(9)
_cell_angle_gamma 90.00
_cell_formula_units_Z 2
_cell_length_a 8.3412(8)
_cell_length_b 9.6501(9)
_cell_length_c 9.5485(9)
_cell_measurement_reflns_used 1492
_cell_measurement_temperature 293(2)
_cell_measurement_theta_max 28.02
_cell_measurement_theta_min 3.00
_cell_volume 768.39(13)
_computing_cell_refinement
;
CrysAlis RED (Oxford Diffraction, 2009)
;
_computing_data_collection
;
CrysAlis CCD (Oxford Diffraction, 2009)
;
_computing_data_reduction
;
CrysAlis RED (Oxford Diffraction, 2009)
;
_computing_molecular_graphics 'PLATON (Spek, 2009)'
_computing_publication_material 'SHELXL97 (Sheldrick, 2008)'
_computing_structure_refinement 'SHELXL97 (Sheldrick, 2008)'
_computing_structure_solution 'SHELXS-97 (Sheldrick, 2008)'
_diffrn_ambient_temperature 293(2)
_diffrn_measured_fraction_theta_full 0.983
_diffrn_measured_fraction_theta_max 0.983
_diffrn_measurement_device_type
;
Oxford Diffraction Xcalibur (TM) Single Crystal X-ray Diffractometer
with Sapphire CCD Detector.
;
_diffrn_measurement_method
;
Rotation method data acquisition using omega scans.
;
_diffrn_radiation_monochromator graphite
_diffrn_radiation_source 'fine-focus sealed tube'
_diffrn_radiation_type MoK\a
_diffrn_radiation_wavelength 0.71073
_diffrn_reflns_av_R_equivalents 0.0093
_diffrn_reflns_av_sigmaI/netI 0.0132
_diffrn_reflns_limit_h_max 4
_diffrn_reflns_limit_h_min -10
_diffrn_reflns_limit_k_max 11
_diffrn_reflns_limit_k_min -12
_diffrn_reflns_limit_l_max 11
_diffrn_reflns_limit_l_min -10
_diffrn_reflns_number 2574
_diffrn_reflns_theta_full 26.37
_diffrn_reflns_theta_max 26.37
_diffrn_reflns_theta_min 3.00
_diffrn_standards_decay_% 0
_exptl_absorpt_coefficient_mu 0.430
_exptl_absorpt_correction_T_max 0.9189
_exptl_absorpt_correction_T_min 0.8467
_exptl_absorpt_correction_type multi-scan
_exptl_absorpt_process_details
;
(CrysAlis RED; Oxford Diffraction, 2009)
;
_exptl_crystal_colour colourless
_exptl_crystal_density_diffrn 1.457
_exptl_crystal_density_method 'not measured'
_exptl_crystal_description rod
_exptl_crystal_F_000 348
_exptl_crystal_size_max 0.40
_exptl_crystal_size_mid 0.20
_exptl_crystal_size_min 0.20
_refine_diff_density_max 0.250
_refine_diff_density_min -0.343
_refine_ls_extinction_method none
_refine_ls_goodness_of_fit_ref 1.065
_refine_ls_hydrogen_treatment mixed
_refine_ls_matrix_type full
_refine_ls_number_parameters 103
_refine_ls_number_reflns 1535
_refine_ls_number_restraints 1
_refine_ls_restrained_S_all 1.067
_refine_ls_R_factor_all 0.0473
_refine_ls_R_factor_gt 0.0371
_refine_ls_shift/su_max 0.002
_refine_ls_shift/su_mean 0.000
_refine_ls_structure_factor_coef Fsqd
_refine_ls_weighting_details 'calc w=1/[\s^2^(Fo^2^)+(0.0482P)^2^+0.3792P] where P=(Fo^2^+2Fc^2^)/3'
_refine_ls_weighting_scheme calc
_refine_ls_wR_factor_gt 0.0989
_refine_ls_wR_factor_ref 0.1054
_reflns_number_gt 1253
_reflns_number_total 1535
_reflns_threshold_expression >2sigma(I)
_cod_data_source_file ds2100.cif
_cod_data_source_block I
_cod_original_sg_symbol_H-M 'P 21/c'
_cod_database_code 2229624
_cod_database_fobs_code 2229624

loop_
_symmetry_equiv_pos_as_xyz
'x, y, z'
'-x, y+1/2, -z+1/2'
'-x, -y, -z'
'x, -y-1/2, z-1/2'

loop_
_atom_site_type_symbol
_atom_site_label
_atom_site_fract_x
_atom_site_fract_y
_atom_site_fract_z
_atom_site_U_iso_or_equiv
_atom_site_adp_type
_atom_site_calc_flag
_atom_site_refinement_flags
_atom_site_occupancy
_atom_site_disorder_assembly
_atom_site_disorder_group
Cl Cl1 0.01685(8) 0.54218(6) 0.32765(6) 0.0639(2) Uani d . 1 . .
O O1 0.4067(2) 0.17690(15) 0.16810(13) 0.0521(4) Uani d . 1 . .
N N1 0.3460(2) 0.28337(17) -0.03736(15) 0.0395(4) Uani d D 1 . .
H H1N 0.362(3) 0.279(2) -0.1207(17) 0.047 Uiso d D 1 . .
C C1 0.2803(2) 0.40783(19) 0.01300(18) 0.0344(4) Uani d . 1 . .
C C2 0.1918(2) 0.4127(2) 0.13434(19) 0.0382(4) Uani d . 1 . .
H H2 0.1761 0.3332 0.1873 0.046 Uiso calc R 1 . .
C C3 0.1276(2) 0.5375(2) 0.1747(2) 0.0416(5) Uani d . 1 . .
C C4 0.1467(3) 0.6572(2) 0.0987(2) 0.0508(5) Uani d . 1 . .
H H4 0.1024 0.7404 0.1281 0.061 Uiso calc R 1 . .
C C5 0.2335(3) 0.6502(2) -0.0223(2) 0.0520(5) Uani d . 1 . .
H H5 0.2469 0.7298 -0.0757 0.062 Uiso calc R 1 . .
C C6 0.3006(2) 0.5279(2) -0.0655(2) 0.0429(5) Uani d . 1 . .
H H6 0.3595 0.5253 -0.1470 0.052 Uiso calc R 1 . .
C C7 0.4051(2) 0.17778(18) 0.04063(18) 0.0363(4) Uani d . 1 . .
C C8 0.4738(3) 0.0598(2) -0.04393(19) 0.0481(5) Uani d . 1 . .
H H8A 0.3934 0.0286 -0.1118 0.058 Uiso calc R 1 . .
H H8B 0.5648 0.0938 -0.0953 0.058 Uiso calc R 1 . .

loop_
_atom_site_aniso_label
_atom_site_aniso_U_11
_atom_site_aniso_U_22
_atom_site_aniso_U_33
_atom_site_aniso_U_12
_atom_site_aniso_U_13
_atom_site_aniso_U_23
Cl1 0.0725(4) 0.0602(4) 0.0602(4) 0.0010(3) 0.0256(3) -0.0182(3)
O1 0.0881(12) 0.0448(8) 0.0235(7) 0.0190(8) 0.0080(6) 0.0013(6)
N1 0.0599(10) 0.0367(9) 0.0220(7) 0.0081(8) 0.0057(7) 0.0004(6)
C1 0.0402(9) 0.0326(9) 0.0304(9) 0.0015(8) -0.0024(7) -0.0012(7)
C2 0.0457(11) 0.0337(10) 0.0353(9) -0.0009(8) 0.0016(8) -0.0019(7)
C3 0.0413(10) 0.0433(11) 0.0402(10) 0.0002(9) 0.0023(8) -0.0088(8)
C4 0.0525(12) 0.0367(11) 0.0631(14) 0.0083(9) 0.0000(10) -0.0066(10)
C5 0.0604(13) 0.0362(11) 0.0593(13) 0.0035(10) -0.0001(10) 0.0108(10)
C6 0.0488(11) 0.0425(12) 0.0376(10) 0.0030(9) 0.0027(8) 0.0067(8)
C7 0.0507(11) 0.0329(9) 0.0254(8) 0.0020(8) 0.0054(7) -0.0010(7)
C8 0.0784(15) 0.0393(11) 0.0266(9) 0.0136(10) 0.0052(9) -0.0022(8)

loop_
_atom_type_symbol
_atom_type_description
_atom_type_scat_dispersion_real
_atom_type_scat_dispersion_imag
_atom_type_scat_source
C C 0.0033 0.0016 'International Tables Vol C Tables 4.2.6.8 and 6.1.1.4'
H H 0.0000 0.0000 'International Tables Vol C Tables 4.2.6.8 and 6.1.1.4'
Cl Cl 0.1484 0.1585 'International Tables Vol C Tables 4.2.6.8 and 6.1.1.4'
N N 0.0061 0.0033 'International Tables Vol C Tables 4.2.6.8 and 6.1.1.4'
O O 0.0106 0.0060 'International Tables Vol C Tables 4.2.6.8 and 6.1.1.4'

loop_
_geom_angle_atom_site_label_1
_geom_angle_atom_site_label_2
_geom_angle_atom_site_label_3
_geom_angle_site_symmetry_1
_geom_angle_site_symmetry_3
_geom_angle
_geom_angle_publ_flag
C7 N1 C1 . . 126.55(15) ?
C7 N1 H1N . . 116.0(16) ?
C1 N1 H1N . . 116.8(16) ?
C2 C1 C6 . . 119.64(18) ?
C2 C1 N1 . . 122.13(16) ?
C6 C1 N1 . . 118.19(17) ?
C3 C2 C1 . . 118.72(18) ?
C3 C2 H2 . . 120.6 ?
C1 C2 H2 . . 120.6 ?
C4 C3 C2 . . 122.47(19) ?
C4 C3 Cl1 . . 119.31(16) ?
C2 C3 Cl1 . . 118.22(16) ?
C3 C4 C5 . . 118.03(19) ?
C3 C4 H4 . . 121.0 ?
C5 C4 H4 . . 121.0 ?
C6 C5 C4 . . 121.3(2) ?
C6 C5 H5 . . 119.4 ?
C4 C5 H5 . . 119.4 ?
C5 C6 C1 . . 119.87(19) ?
C5 C6 H6 . . 120.1 ?
C1 C6 H6 . . 120.1 ?
O1 C7 N1 . . 123.58(16) ?
O1 C7 C8 . . 122.13(17) ?
N1 C7 C8 . . 114.28(15) ?
C8 C8 C7 3_655 . 113.09(19) ?
C8 C8 H8A 3_655 . 109.0 ?
C7 C8 H8A . . 109.0 ?
C8 C8 H8B 3_655 . 109.0 ?
C7 C8 H8B . . 109.0 ?
H8A C8 H8B . . 107.8 ?

loop_
_geom_bond_atom_site_label_1
_geom_bond_atom_site_label_2
_geom_bond_site_symmetry_2
_geom_bond_distance
_geom_bond_publ_flag
Cl1 C3 . 1.747(2) ?
O1 C7 . 1.217(2) ?
N1 C7 . 1.349(2) ?
N1 C1 . 1.409(2) ?
N1 H1N . 0.811(16) ?
C1 C2 . 1.389(3) ?
C1 C6 . 1.393(3) ?
C2 C3 . 1.377(3) ?
C2 H2 . 0.9300 ?
C3 C4 . 1.375(3) ?
C4 C5 . 1.380(3) ?
C4 H4 . 0.9300 ?
C5 C6 . 1.373(3) ?
C5 H5 . 0.9300 ?
C6 H6 . 0.9300 ?
C7 C8 . 1.516(3) ?
C8 C8 3_655 1.487(4) ?
C8 H8A . 0.9700 ?
C8 H8B . 0.9700 ?

loop_
_geom_hbond_atom_site_label_D
_geom_hbond_atom_site_label_H
_geom_hbond_atom_site_label_A
_geom_hbond_site_symmetry_A
_geom_hbond_distance_DH
_geom_hbond_distance_HA
_geom_hbond_distance_DA
_geom_hbond_angle_DHA
N1 H1N O1 4_565 0.811(16) 2.103(17) 2.8946(19) 166(2)

loop_
_geom_torsion_atom_site_label_1
_geom_torsion_atom_site_label_2
_geom_torsion_atom_site_label_3
_geom_torsion_atom_site_label_4
_geom_torsion_site_symmetry_1
_geom_torsion_site_symmetry_2
_geom_torsion_site_symmetry_3
_geom_torsion_site_symmetry_4
_geom_torsion
_geom_torsion_publ_flag
C7 N1 C1 C2 . . . . -35.0(3) ?
C7 N1 C1 C6 . . . . 147.5(2) ?
C6 C1 C2 C3 . . . . -0.7(3) ?
N1 C1 C2 C3 . . . . -178.16(17) ?
C1 C2 C3 C4 . . . . 0.6(3) ?
C1 C2 C3 Cl1 . . . . -179.87(14) ?
C2 C3 C4 C5 . . . . 0.1(3) ?
Cl1 C3 C4 C5 . . . . -179.44(17) ?
C3 C4 C5 C6 . . . . -0.7(3) ?
C4 C5 C6 C1 . . . . 0.5(3) ?
C2 C1 C6 C5 . . . . 0.2(3) ?
N1 C1 C6 C5 . . . . 177.74(19) ?
C1 N1 C7 O1 . . . . 1.0(3) ?
C1 N1 C7 C8 . . . . -177.66(19) ?
O1 C7 C8 C8 . . . 3_655 5.9(4) ?
N1 C7 C8 C8 . . . 3_655 -175.4(2) ?
